data_7113504
loop_
_publ_author_name
'Enriquez, Alejandro E.'
'Matonic, John H.'
'Scott, Brian L.'
'Neu, Mary P.'

_publ_section_title
;
 Preparation and structures of homoleptic Pu(III) and U(III) acetonitrile
 salts
;
_journal_coden_ASTM CHCOFS
_journal_issue 15
_journal_name_full
;
 Chemical Communications (Cambridge, United Kingdom)
;
_journal_page_first 1892
_journal_page_last 1893
_journal_paper_doi 10.1039/b303558a
_journal_year 2003
_chemical_formula_sum 'C18 H27 I3 N9 O0 U'
_chemical_formula_weight 988.22
_space_group_IT_number 148
_symmetry_cell_setting trigonal
_symmetry_space_group_name_Hall '-R 3'
_symmetry_space_group_name_H-M 'R -3 :H'
_atom_sites_solution_hydrogens geom
_atom_sites_solution_primary direct
_atom_sites_solution_secondary difmap
_audit_creation_method SHELXL-97
_cell_angle_alpha 90.00
_cell_angle_beta 90.00
_cell_angle_gamma 120.00
_cell_formula_units_Z 3
_cell_length_a 10.974(4)
_cell_length_b 10.974(4)
_cell_length_c 24.475(11)
_cell_measurement_temperature 203(2)
_cell_volume 2552.6(17)
_computing_structure_refinement 'SHELXL-97 (Sheldrick, 1997)'
_computing_structure_solution 'SHELXS-97 (Sheldrick, 1990)'
_diffrn_ambient_temperature 203(2)
_diffrn_measured_fraction_theta_full 0.925
_diffrn_measured_fraction_theta_max 0.925
_diffrn_measurement_device_type 'Bruker P4/CCD'
_diffrn_measurement_method '/f and /w scans'
_diffrn_radiation_monochromator graphite
_diffrn_radiation_source 'fine-focus sealed tube'
_diffrn_radiation_type MoK\a
_diffrn_radiation_wavelength 0.71073
_diffrn_reflns_av_R_equivalents 0.0370
_diffrn_reflns_av_sigmaI/netI 0.0253
_diffrn_reflns_limit_h_max 13
_diffrn_reflns_limit_h_min -14
_diffrn_reflns_limit_k_max 14
_diffrn_reflns_limit_k_min -12
_diffrn_reflns_limit_l_max 32
_diffrn_reflns_limit_l_min -32
_diffrn_reflns_number 6253
_diffrn_reflns_theta_full 28.47
_diffrn_reflns_theta_max 28.47
_diffrn_reflns_theta_min 2.30
_diffrn_standards_decay_% '< 2'
_exptl_absorpt_coefficient_mu 7.508
_exptl_absorpt_correction_T_max 0.3151
_exptl_absorpt_correction_T_min 0.1532
_exptl_absorpt_correction_type empirical
_exptl_absorpt_process_details 'SADABS (Sheldrick, 1996)'
_exptl_crystal_colour dark
_exptl_crystal_density_diffrn 1.928
_exptl_crystal_density_method 'not measured'
_exptl_crystal_description irregular
_exptl_crystal_F_000 1347
_exptl_crystal_size_max 0.40
_exptl_crystal_size_mid 0.30
_exptl_crystal_size_min 0.20
_refine_diff_density_max 2.273
_refine_diff_density_min -0.474
_refine_diff_density_rms 0.178
_refine_ls_extinction_method none
_refine_ls_goodness_of_fit_ref 2.052
_refine_ls_hydrogen_treatment mixed
_refine_ls_matrix_type full
_refine_ls_number_parameters 89
_refine_ls_number_reflns 1329
_refine_ls_number_restraints 0
_refine_ls_restrained_S_all 2.052
_refine_ls_R_factor_all 0.0863
_refine_ls_R_factor_gt 0.0737
_refine_ls_shift/su_max 0.000
_refine_ls_shift/su_mean 0.000
_refine_ls_structure_factor_coef Fsqd
_refine_ls_weighting_details 'calc w=1/[\s^2^(Fo^2^)+(0.0387P)^2^+0.0000P] where P=(Fo^2^+2Fc^2^)/3'
_refine_ls_weighting_scheme calc
_refine_ls_wR_factor_gt 0.1273
_refine_ls_wR_factor_ref 0.1296
_reflns_number_gt 1141
_reflns_number_total 1329
_reflns_threshold_expression >2sigma(I)
_cod_duplicate_entry 7103807
_cod_data_source_file b303558a.txt
_cod_data_source_block ccd615
_cod_original_cell_volume 2552.7(16)
_cod_original_sg_symbol_H-M 'R -3'
_cod_database_code 7113504

loop_
_symmetry_equiv_pos_as_xyz
'x, y, z'
'-y, x-y, z'
'-x+y, -x, z'
'x+2/3, y+1/3, z+1/3'
'-y+2/3, x-y+1/3, z+1/3'
'-x+y+2/3, -x+1/3, z+1/3'
'x+1/3, y+2/3, z+2/3'
'-y+1/3, x-y+2/3, z+2/3'
'-x+y+1/3, -x+2/3, z+2/3'
'-x, -y, -z'
'y, -x+y, -z'
'x-y, x, -z'
'-x+2/3, -y+1/3, -z+1/3'
'y+2/3, -x+y+1/3, -z+1/3'
'x-y+2/3, x+1/3, -z+1/3'
'-x+1/3, -y+2/3, -z+2/3'
'y+1/3, -x+y+2/3, -z+2/3'
'x-y+1/3, x+2/3, -z+2/3'

loop_
_atom_site_label
_atom_site_type_symbol
_atom_site_fract_x
_atom_site_fract_y
_atom_site_fract_z
_atom_site_U_iso_or_equiv
_atom_site_adp_type
_atom_site_occupancy
_atom_site_symmetry_multiplicity
_atom_site_calc_flag
_atom_site_refinement_flags
U1 U 0.6667 0.3333 0.3333 0.0475(3) Uani 1 6 d S
I2 I 0.6667 0.3333 0.09592(3) 0.0489(3) Uani 1 3 d S
I3 I 1.0000 0.0000 0.55212(17) 0.0632(8) Uani 0.33 3 d SP
I4 I 1.0000 0.0000 0.5000 0.104(3) Uani 0.33 6 d SP
N1 N 0.8312(14) 0.3342(14) 0.4095(6) 0.058(3) Uani 0.50 1 d P
N2 N 0.6673(16) 0.0921(16) 0.3334(6) 0.070(4) Uani 0.50 1 d P
N3 N 0.6649(14) 0.1671(16) 0.4097(6) 0.062(4) Uani 0.50 1 d P
C1 C 0.8990(16) 0.3346(15) 0.4456(7) 0.052(4) Uani 0.50 1 d P
C2 C 0.996(2) 0.342(2) 0.4892(7) 0.049(5) Uani 0.50 1 d P
C3 C 0.663(3) -0.007(2) 0.3337(9) 0.092(8) Uani 0.50 1 d P
C4 C 0.6667 -0.1667 0.3333 0.190(13) Uani 1 2 d S
C5 C 0.6671(15) 0.1018(15) 0.4460(7) 0.050(4) Uani 0.50 1 d P
C6 C 0.658(2) 0.007(2) 0.4883(7) 0.050(5) Uani 0.50 1 d P

loop_
_atom_site_aniso_label
_atom_site_aniso_U_11
_atom_site_aniso_U_22
_atom_site_aniso_U_33
_atom_site_aniso_U_23
_atom_site_aniso_U_13
_atom_site_aniso_U_12
U1 0.0517(3) 0.0517(3) 0.0390(4) 0.000 0.000 0.02586(17)
I2 0.0483(3) 0.0483(3) 0.0501(6) 0.000 0.000 0.02417(17)
I3 0.0504(11) 0.0504(11) 0.089(2) 0.000 0.000 0.0252(6)
I4 0.0292(15) 0.0292(15) 0.255(11) 0.000 0.000 0.0146(8)
N1 0.054(8) 0.068(9) 0.055(8) 0.000(7) -0.001(6) 0.032(7)
N2 0.101(12) 0.071(10) 0.049(8) 0.005(7) 0.011(8) 0.050(9)
N3 0.069(9) 0.074(9) 0.056(8) -0.005(7) -0.004(7) 0.047(8)
C1 0.042(8) 0.042(8) 0.071(11) 0.000(7) 0.004(8) 0.020(7)
C2 0.075(12) 0.074(12) 0.013(8) -0.009(9) -0.009(9) 0.049(10)
C3 0.14(2) 0.088(16) 0.072(13) 0.038(11) 0.066(14) 0.079(16)
C4 0.22(3) 0.17(2) 0.20(3) 0.05(2) 0.11(2) 0.11(2)
C5 0.038(8) 0.040(8) 0.076(11) -0.014(8) -0.010(7) 0.022(7)
C6 0.074(12) 0.079(12) 0.014(8) 0.007(10) -0.008(9) 0.051(10)

loop_
_atom_type_symbol
_atom_type_description
_atom_type_scat_dispersion_real
_atom_type_scat_dispersion_imag
_atom_type_scat_source
C C 0.0033 0.0016 'International Tables Vol C Tables 4.2.6.8 and 6.1.1.4'
H H 0.0000 0.0000 'International Tables Vol C Tables 4.2.6.8 and 6.1.1.4'
N N 0.0061 0.0033 'International Tables Vol C Tables 4.2.6.8 and 6.1.1.4'
O O 0.0106 0.0060 'International Tables Vol C Tables 4.2.6.8 and 6.1.1.4'
U U -9.6767 9.6646 'International Tables Vol C Tables 4.2.6.8 and 6.1.1.4'
I I -0.4742 1.8119 'International Tables Vol C Tables 4.2.6.8 and 6.1.1.4'

loop_
_geom_angle_atom_site_label_1
_geom_angle_atom_site_label_2
_geom_angle_atom_site_label_3
_geom_angle
_geom_angle_site_symmetry_1
_geom_angle_site_symmetry_3
N1 U1 N1 74.0(5) . 3_665
N1 U1 N1 74.0(5) . 2_655
N1 U1 N1 74.0(5) 3_665 2_655
N1 U1 N1 179.998(2) . 16_655
N1 U1 N1 106.0(5) 3_665 16_655
N1 U1 N1 106.0(5) 2_655 16_655
N1 U1 N1 106.0(5) . 18_545
N1 U1 N1 179.999(1) 3_665 18_545
N1 U1 N1 106.0(5) 2_655 18_545
N1 U1 N1 74.0(5) 16_655 18_545
N1 U1 N1 106.0(5) . 17
N1 U1 N1 106.0(5) 3_665 17
N1 U1 N1 179.999(2) 2_655 17
N1 U1 N1 74.0(5) 16_655 17
N1 U1 N1 74.0(5) 18_545 17
N1 U1 N3 41.2(5) . .
N1 U1 N3 40.2(4) 3_665 .
N1 U1 N3 88.2(4) 2_655 .
N1 U1 N3 138.8(5) 16_655 .
N1 U1 N3 139.8(4) 18_545 .
N1 U1 N3 91.8(4) 17 .
N1 U1 N3 40.2(4) . 2_655
N1 U1 N3 88.2(4) 3_665 2_655
N1 U1 N3 41.2(5) 2_655 2_655
N1 U1 N3 139.8(4) 16_655 2_655
N1 U1 N3 91.8(4) 18_545 2_655
N1 U1 N3 138.8(5) 17 2_655
N3 U1 N3 74.2(5) . 2_655
N1 U1 N3 88.2(4) . 3_665
N1 U1 N3 41.2(5) 3_665 3_665
N1 U1 N3 40.2(4) 2_655 3_665
N1 U1 N3 91.8(4) 16_655 3_665
N1 U1 N3 138.8(5) 18_545 3_665
N1 U1 N3 139.8(4) 17 3_665
N3 U1 N3 74.2(5) . 3_665
N3 U1 N3 74.2(5) 2_655 3_665
N1 U1 N3 138.8(5) . 16_655
N1 U1 N3 139.8(4) 3_665 16_655
N1 U1 N3 91.8(4) 2_655 16_655
N1 U1 N3 41.2(5) 16_655 16_655
N1 U1 N3 40.2(4) 18_545 16_655
N1 U1 N3 88.2(4) 17 16_655
N3 U1 N3 179.998(2) . 16_655
N3 U1 N3 105.8(5) 2_655 16_655
N3 U1 N3 105.8(5) 3_665 16_655
N1 U1 N3 139.8(4) . 17
N1 U1 N3 91.8(4) 3_665 17
N1 U1 N3 138.8(5) 2_655 17
N1 U1 N3 40.2(4) 16_655 17
N1 U1 N3 88.2(4) 18_545 17
N1 U1 N3 41.2(5) 17 17
N3 U1 N3 105.8(5) . 17
N3 U1 N3 179.999(1) 2_655 17
N3 U1 N3 105.8(5) 3_665 17
N3 U1 N3 74.2(5) 16_655 17
N1 U1 N3 91.8(4) . 18_545
N1 U1 N3 138.8(5) 3_665 18_545
N1 U1 N3 139.8(4) 2_655 18_545
N1 U1 N3 88.2(4) 16_655 18_545
N1 U1 N3 41.2(5) 18_545 18_545
N1 U1 N3 40.2(4) 17 18_545
N3 U1 N3 105.8(5) . 18_545
N3 U1 N3 105.8(5) 2_655 18_545
N3 U1 N3 180.0(10) 3_665 18_545
N3 U1 N3 74.2(5) 16_655 18_545
N3 U1 N3 74.2(5) 17 18_545
N1 U1 N2 110.3(4) . 16_655
N1 U1 N2 110.5(4) 3_665 16_655
N1 U1 N2 46.0(4) 2_655 16_655
N1 U1 N2 69.7(4) 16_655 16_655
N1 U1 N2 69.5(4) 18_545 16_655
N1 U1 N2 134.0(4) 17 16_655
N3 U1 N2 134.2(4) . 16_655
N3 U1 N2 70.1(4) 2_655 16_655
N3 U1 N2 69.2(4) 3_665 16_655
N3 U1 N2 45.8(4) 16_655 16_655
N3 U1 N2 109.9(4) 17 16_655
N3 U1 N2 110.8(4) 18_545 16_655
N1 U1 N2 69.7(4) . .
N1 U1 N2 69.5(4) 3_665 .
N1 U1 N2 134.0(4) 2_655 .
N1 U1 N2 110.3(4) 16_655 .
N1 U1 N2 110.5(4) 18_545 .
N1 U1 N2 46.0(4) 17 .
N3 U1 N2 45.8(4) . .
N3 U1 N2 109.9(4) 2_655 .
N3 U1 N2 110.8(4) 3_665 .
N3 U1 N2 134.2(4) 16_655 .
N3 U1 N2 70.1(4) 17 .
N3 U1 N2 69.2(4) 18_545 .
N2 U1 N2 179.999(3) 16_655 .
N1 U1 N2 110.5(4) . 17
N1 U1 N2 46.0(4) 3_665 17
N1 U1 N2 110.3(4) 2_655 17
N1 U1 N2 69.5(4) 16_655 17
N1 U1 N2 134.0(4) 18_545 17
N1 U1 N2 69.7(4) 17 17
N3 U1 N2 69.2(4) . 17
N3 U1 N2 134.2(4) 2_655 17
N3 U1 N2 70.1(4) 3_665 17
N3 U1 N2 110.8(4) 16_655 17
N3 U1 N2 45.8(4) 17 17
N3 U1 N2 109.9(4) 18_545 17
N2 U1 N2 120.001(3) 16_655 17
N2 U1 N2 59.999(4) . 17
N1 U1 N2 69.5(4) . 2_655
N1 U1 N2 134.0(4) 3_665 2_655
N1 U1 N2 69.7(4) 2_655 2_655
N1 U1 N2 110.5(4) 16_655 2_655
N1 U1 N2 46.0(4) 18_545 2_655
N1 U1 N2 110.3(4) 17 2_655
N3 U1 N2 110.8(4) . 2_655
N3 U1 N2 45.8(4) 2_655 2_655
N3 U1 N2 109.9(4) 3_665 2_655
N3 U1 N2 69.2(4) 16_655 2_655
N3 U1 N2 134.2(4) 17 2_655
N3 U1 N2 70.1(4) 18_545 2_655
N2 U1 N2 60.000(3) 16_655 2_655
N2 U1 N2 120.000(4) . 2_655
N2 U1 N2 179.998(1) 17 2_655
N1 U1 N2 134.0(4) . 3_665
N1 U1 N2 69.7(4) 3_665 3_665
N1 U1 N2 69.5(4) 2_655 3_665
N1 U1 N2 46.0(4) 16_655 3_665
N1 U1 N2 110.3(4) 18_545 3_665
N1 U1 N2 110.5(4) 17 3_665
N3 U1 N2 109.9(4) . 3_665
N3 U1 N2 110.8(4) 2_655 3_665
N3 U1 N2 45.8(4) 3_665 3_665
N3 U1 N2 70.1(4) 16_655 3_665
N3 U1 N2 69.2(4) 17 3_665
N3 U1 N2 134.2(4) 18_545 3_665
N2 U1 N2 60.001(4) 16_655 3_665
N2 U1 N2 120.000(4) . 3_665
N2 U1 N2 60.001(3) 17 3_665
N2 U1 N2 120.000(3) 2_655 3_665
N1 U1 N2 46.0(4) . 18_545
N1 U1 N2 110.3(4) 3_665 18_545
N1 U1 N2 110.5(4) 2_655 18_545
N1 U1 N2 134.0(4) 16_655 18_545
N1 U1 N2 69.7(4) 18_545 18_545
N1 U1 N2 69.5(4) 17 18_545
N3 U1 N2 70.1(4) . 18_545
N3 U1 N2 69.2(4) 2_655 18_545
N3 U1 N2 134.2(4) 3_665 18_545
N3 U1 N2 109.9(4) 16_655 18_545
N3 U1 N2 110.8(4) 17 18_545
N3 U1 N2 45.8(4) 18_545 18_545
N2 U1 N2 120.000(4) 16_655 18_545
N2 U1 N2 60.000(4) . 18_545
N2 U1 N2 119.998(2) 17 18_545
N2 U1 N2 60.001(3) 2_655 18_545
N2 U1 N2 180.0(7) 3_665 18_545
I4 I3 I3 0.0 . 10_756
I3 I4 I3 180.000(2) 10_756 .
C1 N1 N3 108.2(13) . 2_655
C1 N1 N3 108.6(13) . .
N3 N1 N3 120.7(11) 2_655 .
C1 N1 U1 176.0(12) . .
N3 N1 U1 70.3(7) 2_655 .
N3 N1 U1 69.7(6) . .
C3 N2 U1 177.4(18) . .
C5 N3 N1 109.8(13) . 3_665
C5 N3 N1 107.8(13) . .
N1 N3 N1 119.3(11) 3_665 .
C5 N3 U1 174.9(13) . .
N1 N3 U1 69.5(6) 3_665 .
N1 N3 U1 69.0(7) . .
N1 C1 C2 175.4(18) . .
N1 C1 C6 173.1(15) . 11_666
C2 C1 C6 9.5(12) . 11_666
C6 C2 C1 144(5) 11_666 .
C6 C2 C5 24(4) 11_666 11_666
C1 C2 C5 148.2(15) . 11_666
N2 C3 C4 176(2) . .
C3 C4 C3 179.998(4) . 16_645
N3 C5 C6 173.5(17) . .
N3 C5 C2 173.2(15) . 12_546
C6 C5 C2 9.3(13) . 12_546
C2 C6 C5 146(5) 12_546 .
C2 C6 C1 26(4) 12_546 12_546
C5 C6 C1 149.1(16) . 12_546

loop_
_geom_bond_atom_site_label_1
_geom_bond_atom_site_label_2
_geom_bond_distance
_geom_bond_site_symmetry_2
U1 N1 2.592(14) .
U1 N1 2.592(14) 3_665
U1 N1 2.592(14) 2_655
U1 N1 2.592(14) 16_655
U1 N1 2.592(14) 18_545
U1 N1 2.592(14) 17
U1 N3 2.604(15) .
U1 N3 2.604(15) 2_655
U1 N3 2.604(15) 3_665
U1 N3 2.604(15) 16_655
U1 N3 2.604(15) 17
U1 N3 2.604(15) 18_545
U1 N2 2.651(16) 16_655
U1 N2 2.651(16) .
U1 N2 2.651(16) 17
U1 N2 2.651(16) 2_655
U1 N2 2.651(16) 3_665
U1 N2 2.651(16) 18_545
I3 I4 1.276(4) .
I3 I3 2.551(8) 10_756
I4 I3 1.276(4) 10_756
N1 C1 1.15(2) .
N1 N3 1.79(2) 2_655
N1 N3 1.83(2) .
N2 C3 1.06(2) .
N3 C5 1.15(2) .
N3 N1 1.79(2) 3_665
C1 C2 1.48(2) .
C1 C6 1.96(3) 11_666
C2 C6 0.559(14) 11_666
C2 C5 1.93(3) 11_666
C3 C4 1.78(2) .
C4 C3 1.78(2) 16_645
C5 C6 1.44(2) .
C5 C2 1.93(3) 12_546
C6 C2 0.559(14) 12_546
C6 C1 1.96(3) 12_546
